data_4501655
loop_
_publ_author_name
'Li, Cheng-Peng'
'Zhao, Xiao-Hu'
'Chen, Xu-Dong'
'Yu, Qian'
'Du, Miao'

_publ_section_title
;
 Metal-Involved Solvothermal Interconversions of Pyrazinyl Substituted
 Azole Derivatives: Controllability and Mechanism
;
_journal_issue 12
_journal_name_full 'Crystal Growth &amp; Design'
_journal_page_first 5034
_journal_paper_doi 10.1021/cg100200b
_journal_volume 10
_journal_year 2010
_chemical_formula_sum 'C30 H33 Co2 N18 O13.5'
_chemical_formula_weight 979.60
_chemical_name_systematic
; 
 ? 
;
_space_group_IT_number 167
_symmetry_cell_setting trigonal
_symmetry_space_group_name_Hall '-R 3 2"c'
_symmetry_space_group_name_H-M 'R -3 c :H'
_atom_sites_solution_hydrogens geom
_atom_sites_solution_primary direct
_atom_sites_solution_secondary difmap
_audit_creation_method SHELXL-97
_cell_angle_alpha 90.00
_cell_angle_beta 90.00
_cell_angle_gamma 120.00
_cell_formula_units_Z 6
_cell_length_a 12.7276(9)
_cell_length_b 12.7276(9)
_cell_length_c 43.053(6)
_cell_measurement_reflns_used 1434
_cell_measurement_temperature 296(2)
_cell_measurement_theta_max 22.23
_cell_measurement_theta_min 2.64
_cell_volume 6039.9(10)
_computing_cell_refinement 'Bruker APEX II'
_computing_data_collection 'Bruker APEX II'
_computing_data_reduction 'Bruker SAINT'
_computing_molecular_graphics 'Bruker SHELXTL'
_computing_publication_material 'Bruker SHELXTL'
_computing_structure_refinement 'SHELXL-97 (Sheldrick, 1997)'
_computing_structure_solution 'SHELXS-97 (Sheldrick, 1990)'
_diffrn_ambient_temperature 296(2)
_diffrn_measured_fraction_theta_full 0.999
_diffrn_measured_fraction_theta_max 0.999
_diffrn_measurement_device_type 'APEX II CCD area detector'
_diffrn_measurement_method 'phi and omega scans'
_diffrn_radiation_monochromator graphite
_diffrn_radiation_source 'fine-focus sealed tube'
_diffrn_radiation_type MoK\a
_diffrn_radiation_wavelength 0.71073
_diffrn_reflns_av_R_equivalents 0.0651
_diffrn_reflns_av_sigmaI/netI 0.0484
_diffrn_reflns_limit_h_max 15
_diffrn_reflns_limit_h_min -14
_diffrn_reflns_limit_k_max 15
_diffrn_reflns_limit_k_min -15
_diffrn_reflns_limit_l_max 51
_diffrn_reflns_limit_l_min -25
_diffrn_reflns_number 9841
_diffrn_reflns_theta_full 25.00
_diffrn_reflns_theta_max 25.00
_diffrn_reflns_theta_min 2.08
_exptl_absorpt_coefficient_mu 0.912
_exptl_absorpt_correction_T_max 1.000000
_exptl_absorpt_correction_T_min 0.113059
_exptl_absorpt_correction_type multi-scan
_exptl_absorpt_process_details SADABS
_exptl_crystal_colour Dark-red
_exptl_crystal_density_diffrn 1.616
_exptl_crystal_density_meas ?
_exptl_crystal_density_method 'not measured'
_exptl_crystal_description Lamellar
_exptl_crystal_F_000 3006
_exptl_crystal_size_max 0.14
_exptl_crystal_size_mid 0.12
_exptl_crystal_size_min 0.04
_refine_diff_density_max 0.715
_refine_diff_density_min -0.293
_refine_diff_density_rms 0.099
_refine_ls_extinction_method none
_refine_ls_goodness_of_fit_ref 1.024
_refine_ls_hydrogen_treatment constr
_refine_ls_matrix_type full
_refine_ls_number_parameters 114
_refine_ls_number_reflns 1191
_refine_ls_number_restraints 30
_refine_ls_restrained_S_all 1.015
_refine_ls_R_factor_all 0.0669
_refine_ls_R_factor_gt 0.0442
_refine_ls_shift/su_max 0.000
_refine_ls_shift/su_mean 0.000
_refine_ls_structure_factor_coef Fsqd
_refine_ls_weighting_details 'calc w=1/[\s^2^(Fo^2^)+(0.0861P)^2^+0.0000P] where P=(Fo^2^+2Fc^2^)/3'
_refine_ls_weighting_scheme calc
_refine_ls_wR_factor_gt 0.1315
_refine_ls_wR_factor_ref 0.1396
_reflns_number_gt 766
_reflns_number_total 1191
_reflns_threshold_expression >2sigma(I)
_cod_data_source_file cg100200b_si_002.cif
_cod_data_source_block 4
_cod_depositor_comments
;
The following automatic conversions were performed:

'_symmetry_cell_setting' value 'Trigonal' changed to 'trigonal'
according to /home/saulius/struct/CIF-dictionaries/cif_core.dic
dictionary named 'cif_core.dic' version 2.4.2 from
2011-04-26.

'_exptl_absorpt_correction_type' value 'MULTI-SCAN'
changed to 'multi-scan' according to
/home/saulius/struct/CIF-dictionaries/cif_core.dic dictionary named
'cif_core.dic' version 2.4.2 from 2011-04-26.

Automatic conversion script
Id: cif_fix_values 1715 2011-07-08 13:25:40Z adriana 

The following automatic conversions were performed:

'_exptl_crystal_density_meas' value 'NONE' was changed to '?' - the
value is perceived as not measured.

Automatic conversion script
Id: cif_fix_values 3008 2015-01-20 13:52:24Z robertas 
;
_cod_original_sg_symbol_H-M R-3c
_cod_original_formula_sum 'C30 H33 Co2 N18 O13.50'
_cod_database_code 4501655

loop_
_symmetry_equiv_pos_as_xyz
'x, y, z'
'-y, x-y, z'
'-x+y, -x, z'
'y, x, -z+1/2'
'x-y, -y, -z+1/2'
'-x, -x+y, -z+1/2'
'x+2/3, y+1/3, z+1/3'
'-y+2/3, x-y+1/3, z+1/3'
'-x+y+2/3, -x+1/3, z+1/3'
'y+2/3, x+1/3, -z+5/6'
'x-y+2/3, -y+1/3, -z+5/6'
'-x+2/3, -x+y+1/3, -z+5/6'
'x+1/3, y+2/3, z+2/3'
'-y+1/3, x-y+2/3, z+2/3'
'-x+y+1/3, -x+2/3, z+2/3'
'y+1/3, x+2/3, -z+7/6'
'x-y+1/3, -y+2/3, -z+7/6'
'-x+1/3, -x+y+2/3, -z+7/6'
'-x, -y, -z'
'y, -x+y, -z'
'x-y, x, -z'
'-y, -x, z-1/2'
'-x+y, y, z-1/2'
'x, x-y, z-1/2'
'-x+2/3, -y+1/3, -z+1/3'
'y+2/3, -x+y+1/3, -z+1/3'
'x-y+2/3, x+1/3, -z+1/3'
'-y+2/3, -x+1/3, z-1/6'
'-x+y+2/3, y+1/3, z-1/6'
'x+2/3, x-y+1/3, z-1/6'
'-x+1/3, -y+2/3, -z+2/3'
'y+1/3, -x+y+2/3, -z+2/3'
'x-y+1/3, x+2/3, -z+2/3'
'-y+1/3, -x+2/3, z+1/6'
'-x+y+1/3, y+2/3, z+1/6'
'x+1/3, x-y+2/3, z+1/6'

loop_
_atom_site_label
_atom_site_type_symbol
_atom_site_fract_x
_atom_site_fract_y
_atom_site_fract_z
_atom_site_U_iso_or_equiv
_atom_site_adp_type
_atom_site_occupancy
_atom_site_symmetry_multiplicity
_atom_site_calc_flag
_atom_site_refinement_flags
_atom_site_disorder_assembly
_atom_site_disorder_group
Co1 Co 0.6667 0.3333 0.042366(19) 0.0253(3) Uani 1 3 d S . .
O1 O 0.8313(3) 0.6622(3) 0.07991(7) 0.0545(9) Uani 1 1 d . . .
C2 C 0.9344(4) 0.5678(4) -0.02261(10) 0.0459(12) Uani 1 1 d . . .
H2 H 0.9643 0.5631 -0.0420 0.055 Uiso 1 1 calc R . .
N1 N 0.7969(3) 0.4653(3) 0.01846(7) 0.0288(8) Uani 1 1 d . . .
N3 N 0.6900(3) 0.4654(3) 0.06824(7) 0.0267(8) Uani 1 1 d . . .
C1 C 0.8438(4) 0.4637(4) -0.00942(10) 0.0391(11) Uani 1 1 d . . .
H1 H 0.8142 0.3905 -0.0200 0.047 Uiso 1 1 calc R . .
N2 N 0.9805(4) 0.6741(4) -0.00893(9) 0.0560(12) Uani 1 1 d . . .
C3 C 0.9338(4) 0.6760(4) 0.01917(10) 0.0492(13) Uani 1 1 d . . .
H3 H 0.9655 0.7491 0.0298 0.059 Uiso 1 1 calc R . .
C4 C 0.8413(4) 0.5734(3) 0.03237(9) 0.0308(9) Uani 1 1 d . . .
C5 C 0.7869(4) 0.5720(4) 0.06312(9) 0.0317(9) Uani 1 1 d . . .
O2 O 0.3333 0.6667 0.1172(13) 0.139(10) Uani 0.25 3 d SPU A 1
O2' O 0.3333 0.6667 0.1667 0.130(11) Uani 0.25 6 d SPU B 2
O3 O 0.555(2) 0.757(2) 0.0916(8) 0.141(9) Uani 0.25 1 d PU C 3
O3' O 0.5512(8) 0.8204(8) 0.0709(2) 0.147(3) Uani 0.75 1 d P D 4
O4 O 0.3333 0.6667 0.095(4) 0.209(13) Uani 0.13 3 d SPU E 5
O4' O 0.3333 0.6667 0.0777(12) 0.140(11) Uani 0.25 3 d SPU F 6

loop_
_atom_site_aniso_label
_atom_site_aniso_U_11
_atom_site_aniso_U_22
_atom_site_aniso_U_33
_atom_site_aniso_U_23
_atom_site_aniso_U_13
_atom_site_aniso_U_12
Co1 0.0299(4) 0.0299(4) 0.0161(5) 0.000 0.000 0.0149(2)
O1 0.065(2) 0.0386(18) 0.0397(18) -0.0094(15) 0.0175(16) 0.0110(17)
C2 0.044(3) 0.052(3) 0.027(2) -0.001(2) 0.013(2) 0.013(2)
N1 0.0314(19) 0.036(2) 0.0185(16) -0.0025(14) 0.0008(14) 0.0164(16)
N3 0.0357(18) 0.0300(18) 0.0146(15) 0.0055(13) 0.0082(14) 0.0167(15)
C1 0.042(3) 0.049(3) 0.026(2) -0.005(2) 0.006(2) 0.023(2)
N2 0.053(3) 0.055(3) 0.040(2) 0.005(2) 0.022(2) 0.011(2)
C3 0.055(3) 0.042(3) 0.039(3) 0.000(2) 0.016(2) 0.015(2)
C4 0.035(2) 0.034(2) 0.024(2) 0.0038(18) 0.0051(18) 0.018(2)
C5 0.042(2) 0.032(2) 0.022(2) 0.0003(17) 0.007(2) 0.020(2)
O2 0.137(10) 0.137(10) 0.142(15) 0.000 0.000 0.068(5)
O2' 0.127(11) 0.127(11) 0.137(16) 0.000 0.000 0.064(5)
O3 0.162(13) 0.132(12) 0.146(13) -0.006(9) -0.017(9) 0.087(9)
O3' 0.205(9) 0.159(7) 0.124(7) -0.051(6) -0.035(6) 0.127(7)
O4 0.210(13) 0.210(13) 0.209(18) 0.000 0.000 0.105(6)
O4' 0.141(11) 0.141(11) 0.138(15) 0.000 0.000 0.070(5)

loop_
_atom_type_symbol
_atom_type_description
_atom_type_scat_dispersion_real
_atom_type_scat_dispersion_imag
_atom_type_scat_source
C C 0.0033 0.0016 'International Tables Vol C Tables 4.2.6.8 and 6.1.1.4'
H H 0.0000 0.0000 'International Tables Vol C Tables 4.2.6.8 and 6.1.1.4'
N N 0.0061 0.0033 'International Tables Vol C Tables 4.2.6.8 and 6.1.1.4'
O O 0.0106 0.0060 'International Tables Vol C Tables 4.2.6.8 and 6.1.1.4'
Co Co 0.3494 0.9721 'International Tables Vol C Tables 4.2.6.8 and 6.1.1.4'

loop_
_geom_angle_atom_site_label_1
_geom_angle_atom_site_label_2
_geom_angle_atom_site_label_3
_geom_angle
_geom_angle_site_symmetry_1
_geom_angle_site_symmetry_3
N3 Co1 N3 89.47(13) 3_665 .
N3 Co1 N3 89.47(13) 3_665 2_655
N3 Co1 N3 89.47(13) . 2_655
N3 Co1 N1 94.10(13) 3_665 .
N3 Co1 N1 81.93(13) . .
N3 Co1 N1 170.65(13) 2_655 .
N3 Co1 N1 81.93(13) 3_665 3_665
N3 Co1 N1 170.65(13) . 3_665
N3 Co1 N1 94.10(13) 2_655 3_665
N1 Co1 N1 94.96(12) . 3_665
N3 Co1 N1 170.65(13) 3_665 2_655
N3 Co1 N1 94.10(13) . 2_655
N3 Co1 N1 81.93(13) 2_655 2_655
N1 Co1 N1 94.96(12) . 2_655
N1 Co1 N1 94.96(12) 3_665 2_655
N2 C2 C1 122.4(4) . .
C4 N1 C1 116.9(3) . .
C4 N1 Co1 112.8(2) . .
C1 N1 Co1 130.3(3) . .
C5 N3 N3 117.0(3) . 18_654
C5 N3 Co1 117.5(2) . .
N3 N3 Co1 119.50(15) 18_654 .
N1 C1 C2 121.4(4) . .
C2 N2 C3 116.4(4) . .
N2 C3 C4 122.0(4) . .
N1 C4 C3 120.9(4) . .
N1 C4 C5 115.4(3) . .
C3 C4 C5 123.6(4) . .
O1 C5 N3 128.2(4) . .
O1 C5 C4 121.2(4) . .
N3 C5 C4 110.6(3) . .

loop_
_geom_bond_atom_site_label_1
_geom_bond_atom_site_label_2
_geom_bond_distance
_geom_bond_site_symmetry_2
Co1 N3 1.912(3) 3_665
Co1 N3 1.912(3) .
Co1 N3 1.912(3) 2_655
Co1 N1 1.961(3) .
Co1 N1 1.961(3) 3_665
Co1 N1 1.961(3) 2_655
O1 C5 1.229(5) .
C2 N2 1.314(5) .
C2 C1 1.371(6) .
N1 C4 1.339(5) .
N1 C1 1.345(5) .
N3 C5 1.318(5) .
N3 N3 1.397(6) 18_654
N2 C3 1.353(5) .
C3 C4 1.369(5) .
C4 C5 1.490(5) .

loop_
_geom_torsion_atom_site_label_1
_geom_torsion_atom_site_label_2
_geom_torsion_atom_site_label_3
_geom_torsion_atom_site_label_4
_geom_torsion
_geom_torsion_site_symmetry_1
_geom_torsion_site_symmetry_4
N1 Co1 N1 C4 -166.3(3) 3_665 .
N1 Co1 N1 C4 98.3(3) 2_655 .
N3 Co1 N1 C1 -172.8(4) . .
N1 Co1 N1 C1 16.1(4) 3_665 .
N1 Co1 N1 C1 -79.4(3) 2_655 .
N3 Co1 N3 C5 82.5(4) 3_665 .
N3 Co1 N3 C5 171.9(3) 2_655 .
N1 Co1 N3 C5 -106.2(3) 2_655 .
N3 Co1 N3 N3 -69.4(3) 3_665 18_654
N3 Co1 N3 N3 20.1(3) 2_655 18_654
N1 Co1 N3 N3 102.0(3) 2_655 18_654
C4 N1 C1 C2 1.1(6) . .
Co1 N1 C1 C2 178.7(3) . .
N2 C2 C1 N1 0.2(8) . .
C1 C2 N2 C3 0.0(7) . .
C2 N2 C3 C4 -1.7(7) . .
C1 N1 C4 C3 -2.7(6) . .
Co1 N1 C4 C3 179.3(3) . .
C1 N1 C4 C5 179.7(4) . .
Co1 N1 C4 C5 1.7(4) . .
N2 C3 C4 N1 3.1(7) . .
N2 C3 C4 C5 -179.5(4) . .
N3 N3 C5 O1 -13.1(6) 18_654 .
Co1 N3 C5 O1 -165.6(4) . .
N3 N3 C5 C4 167.6(3) 18_654 .
Co1 N3 C5 C4 15.1(4) . .
N1 C4 C5 O1 170.0(4) . .
C3 C4 C5 O1 -7.5(7) . .
N1 C4 C5 N3 -10.7(5) . .
C3 C4 C5 N3 171.8(4) . .
